data_7229166
loop_
_publ_author_name
'Jin, Hong-Guang'
'Hong, Xu-Jia'
'Tan, Hao-Chong'
'Qin, Wei'
'Lin, Xiao-Ming'
'Cai, Yue-Peng'

_publ_section_title
;
 Achiral aromatic solvent-induced assemblies of the 3-D homochiral porous
 3d-4f heterometallic-organic frameworks based on isonicotinic acid
;
_journal_name_full CrystEngComm
_journal_paper_doi 10.1039/C7CE01580A
_journal_year 2017
_chemical_formula_moiety 'C42 H32 Cu5 I4 N7 O16 Pr2, C6 H6'
_chemical_formula_sum 'C48 H38 Cu5 I4 N7 O16 Pr2'
_chemical_formula_weight 2076.03
_chemical_name_systematic
;
?
;
_space_group_IT_number 19
_symmetry_cell_setting orthorhombic
_symmetry_space_group_name_Hall 'P 2ac 2ab'
_symmetry_space_group_name_H-M 'P 21 21 21'
_atom_sites_solution_hydrogens geom
_atom_sites_solution_primary direct
_atom_sites_solution_secondary difmap
_audit_creation_method SHELXL-97
_audit_update_record
;
2012-08-23 deposited with the CCDC.
2017-09-13 downloaded from the CCDC.
;
_cell_angle_alpha 90.00
_cell_angle_beta 90.00
_cell_angle_gamma 90.00
_cell_formula_units_Z 4
_cell_length_a 9.24720(10)
_cell_length_b 21.2695(2)
_cell_length_c 30.2936(4)
_cell_measurement_temperature 293(2)
_cell_volume 5958.25(12)
_computing_structure_refinement 'SHELXL-97 (Sheldrick, 2008)'
_computing_structure_solution 'SHELXS-97 (Sheldrick, 2008)'
_diffrn_ambient_temperature 293(2)
_diffrn_measured_fraction_theta_full 0.974
_diffrn_measured_fraction_theta_max 0.974
_diffrn_radiation_monochromator graphite
_diffrn_radiation_source 'fine-focus sealed tube'
_diffrn_radiation_type CuK\a
_diffrn_radiation_wavelength 1.54178
_diffrn_reflns_av_R_equivalents 0.0425
_diffrn_reflns_av_sigmaI/netI 0.0588
_diffrn_reflns_limit_h_max 9
_diffrn_reflns_limit_h_min -10
_diffrn_reflns_limit_k_max 23
_diffrn_reflns_limit_k_min -24
_diffrn_reflns_limit_l_max 31
_diffrn_reflns_limit_l_min -33
_diffrn_reflns_number 11123
_diffrn_reflns_theta_full 62.53
_diffrn_reflns_theta_max 62.53
_diffrn_reflns_theta_min 3.58
_exptl_absorpt_coefficient_mu 31.081
_exptl_absorpt_correction_T_max 0.002
_exptl_absorpt_correction_T_min 0.001
_exptl_absorpt_correction_type multi-scan
_exptl_crystal_density_diffrn 2.314
_exptl_crystal_density_method 'not measured'
_exptl_crystal_F_000 3912
_exptl_crystal_size_max 0.30
_exptl_crystal_size_mid 0.20
_exptl_crystal_size_min 0.10
_refine_diff_density_max 3.188
_refine_diff_density_min -2.261
_refine_diff_density_rms 0.335
_refine_ls_abs_structure_details 'Flack H D (1983), Acta Cryst. A39, 876-881'
_refine_ls_abs_structure_Flack -0.003(6)
_refine_ls_extinction_method none
_refine_ls_goodness_of_fit_ref 1.001
_refine_ls_hydrogen_treatment constr
_refine_ls_matrix_type full
_refine_ls_number_parameters 727
_refine_ls_number_reflns 8036
_refine_ls_number_restraints 204
_refine_ls_restrained_S_all 1.009
_refine_ls_R_factor_all 0.0683
_refine_ls_R_factor_gt 0.0666
_refine_ls_shift/su_max 0.001
_refine_ls_shift/su_mean 0.000
_refine_ls_structure_factor_coef Fsqd
_refine_ls_weighting_details 'calc w=1/[\s^2^(Fo^2^)+(0.1370P)^2^+46.6705P] where P=(Fo^2^+2Fc^2^)/3'
_refine_ls_weighting_scheme calc
_refine_ls_wR_factor_gt 0.1715
_refine_ls_wR_factor_ref 0.1749
_reflns_number_gt 7788
_reflns_number_total 9523
_reflns_threshold_expression >2sigma(I)
_cod_data_source_file c7ce01580a2.cif
_cod_data_source_block a
_cod_database_code 7229166

loop_
_symmetry_equiv_pos_as_xyz
'x, y, z'
'-x+1/2, -y, z+1/2'
'-x, y+1/2, -z+1/2'
'x+1/2, -y+1/2, -z'

loop_
_atom_site_label
_atom_site_type_symbol
_atom_site_fract_x
_atom_site_fract_y
_atom_site_fract_z
_atom_site_U_iso_or_equiv
_atom_site_adp_type
_atom_site_occupancy
_atom_site_symmetry_multiplicity
_atom_site_calc_flag
_atom_site_refinement_flags
C43 C 0.707(3) 0.2212(11) 0.5145(9) 0.15(2) Uani 1 1 d G
H43 H 0.6746 0.1983 0.4902 0.176 Uiso 1 1 calc R
C44 C 0.733(3) 0.2852(11) 0.5105(7) 0.16(3) Uani 1 1 d G
H44 H 0.7193 0.3052 0.4835 0.193 Uiso 1 1 calc R
C45 C 0.781(3) 0.3194(8) 0.5468(10) 0.101(13) Uani 1 1 d G
H45 H 0.7990 0.3623 0.5441 0.121 Uiso 1 1 calc R
C46 C 0.802(2) 0.2895(16) 0.5871(8) 0.13(2) Uani 1 1 d G
H46 H 0.8342 0.3124 0.6114 0.161 Uiso 1 1 calc R
C47 C 0.775(2) 0.2255(16) 0.5911(8) 0.12(2) Uani 1 1 d G
H47 H 0.7895 0.2055 0.6181 0.145 Uiso 1 1 calc R
C48 C 0.728(3) 0.1913(8) 0.5548(12) 0.121(19) Uani 1 1 d G
H48 H 0.7098 0.1484 0.5575 0.145 Uiso 1 1 calc R
Pr1 Pr -0.00178(8) 0.08849(3) 0.99191(2) 0.0092(2) Uani 1 1 d .
Pr2 Pr 0.47046(8) 0.10347(3) 0.99573(2) 0.0102(2) Uani 1 1 d .
Cu1 Cu 0.5272(3) 0.37132(10) 0.73496(7) 0.0232(5) Uani 1 1 d .
Cu2 Cu 0.2884(3) 0.29592(10) 0.74279(7) 0.0203(5) Uani 1 1 d .
Cu3 Cu 0.2664(3) 0.25131(9) 0.66066(7) 0.0171(5) Uani 1 1 d .
Cu4 Cu 0.2552(4) 0.17355(12) 0.72140(9) 0.0418(7) Uani 1 1 d .
Cu5 Cu 0.0231(3) 0.08646(14) 0.73209(8) 0.0386(7) Uani 1 1 d .
I1 I 0.51778(11) 0.24401(4) 0.70486(3) 0.0173(2) Uani 1 1 d .
I2 I 0.25049(12) 0.41557(5) 0.74129(3) 0.0252(3) Uani 1 1 d .
I3 I 0.02687(12) 0.24239(5) 0.71046(3) 0.0244(3) Uani 1 1 d .
I4 I 0.30219(13) 0.06390(5) 0.74185(4) 0.0337(3) Uani 1 1 d .
C1 C -0.2733(15) 0.1250(6) 0.9160(5) 0.011(3) Uani 1 1 d U
C2 C -0.2141(17) 0.1217(6) 0.8691(5) 0.013(3) Uani 1 1 d U
C3 C -0.0743(18) 0.1418(9) 0.8622(6) 0.026(4) Uani 1 1 d .
H3 H -0.0212 0.1608 0.8846 0.031 Uiso 1 1 calc R
C4 C -0.016(2) 0.1326(9) 0.8204(5) 0.031(4) Uani 1 1 d .
H4 H 0.0782 0.1467 0.8157 0.038 Uiso 1 1 calc R
C5 C -0.225(2) 0.0917(9) 0.7944(6) 0.036(5) Uani 1 1 d .
H5 H -0.2788 0.0778 0.7704 0.043 Uiso 1 1 calc R
C6 C -0.294(2) 0.0969(7) 0.8346(5) 0.027(4) Uani 1 1 d .
H6 H -0.3890 0.0843 0.8384 0.032 Uiso 1 1 calc R
C7 C -0.2935(17) -0.0154(7) 0.9671(5) 0.018(3) Uani 1 1 d .
C8 C -0.2850(18) -0.0729(7) 0.9388(5) 0.018(3) Uani 1 1 d .
C9 C -0.1675(18) -0.0831(8) 0.9113(5) 0.020(3) Uani 1 1 d .
H9 H -0.0890 -0.0558 0.9125 0.024 Uiso 1 1 calc R
C10 C -0.165(2) -0.1322(8) 0.8825(6) 0.030(4) Uani 1 1 d .
H10 H -0.0859 -0.1367 0.8637 0.036 Uiso 1 1 calc R
C11 C -0.3868(18) -0.1661(7) 0.9066(5) 0.019(3) Uani 1 1 d .
H11 H -0.4621 -0.1951 0.9053 0.023 Uiso 1 1 calc R
C12 C -0.3983(18) -0.1166(7) 0.9355(6) 0.022(3) Uani 1 1 d .
H12 H -0.4806 -0.1121 0.9529 0.027 Uiso 1 1 calc R
C13 C -0.2483(16) 0.0578(6) 1.0699(4) 0.013(3) Uani 1 1 d U
C14 C -0.3128(18) 0.0221(7) 1.1095(5) 0.020(3) Uani 1 1 d U
C15 C -0.242(2) -0.0271(8) 1.1281(5) 0.032(4) Uani 1 1 d U
H15 H -0.1507 -0.0385 1.1182 0.039 Uiso 1 1 calc R
C16 C -0.312(3) -0.0620(10) 1.1641(6) 0.041(5) Uani 1 1 d .
H16 H -0.2672 -0.0974 1.1759 0.049 Uiso 1 1 calc R
C17 C -0.503(2) 0.0080(8) 1.1631(5) 0.029(4) Uani 1 1 d .
H17 H -0.5898 0.0209 1.1756 0.035 Uiso 1 1 calc R
C18 C -0.4457(19) 0.0423(8) 1.1283(5) 0.025(4) Uani 1 1 d .
H18 H -0.4933 0.0776 1.1175 0.030 Uiso 1 1 calc R
C19 C 0.2289(15) 0.1950(6) 0.9384(5) 0.010(3) Uani 1 1 d U
C20 C 0.2470(17) 0.2207(6) 0.8919(5) 0.016(3) Uani 1 1 d .
C21 C 0.3596(18) 0.1995(7) 0.8656(5) 0.019(3) Uani 1 1 d .
H21 H 0.4270 0.1708 0.8762 0.022 Uiso 1 1 calc R
C22 C 0.3683(18) 0.2226(7) 0.8233(5) 0.021(3) Uani 1 1 d .
H22 H 0.4400 0.2067 0.8049 0.025 Uiso 1 1 calc R
C23 C 0.1761(19) 0.2875(7) 0.8329(5) 0.022(4) Uani 1 1 d .
H23 H 0.1148 0.3184 0.8218 0.026 Uiso 1 1 calc R
C24 C 0.1520(17) 0.2670(7) 0.8753(5) 0.017(3) Uani 1 1 d .
H24 H 0.0766 0.2829 0.8922 0.020 Uiso 1 1 calc R
C25 C 0.7687(16) 0.3527(6) 0.9297(5) 0.013(3) Uani 1 1 d U
C26 C 0.7082(18) 0.3524(7) 0.8828(5) 0.018(3) Uani 1 1 d .
C27 C 0.7607(19) 0.3138(8) 0.8501(5) 0.026(4) Uani 1 1 d .
H27 H 0.8347 0.2855 0.8563 0.031 Uiso 1 1 calc R
C28 C 0.7043(18) 0.3171(8) 0.8088(6) 0.024(3) Uani 1 1 d U
H28 H 0.7345 0.2877 0.7880 0.029 Uiso 1 1 calc R
C29 C 0.558(2) 0.3991(9) 0.8287(6) 0.034(4) Uani 1 1 d U
H29 H 0.4889 0.4292 0.8216 0.041 Uiso 1 1 calc R
C30 C 0.603(2) 0.3968(8) 0.8718(6) 0.032(4) Uani 1 1 d U
H30 H 0.5643 0.4237 0.8930 0.038 Uiso 1 1 calc R
C31 C 0.7956(17) 0.5357(6) 0.5823(4) 0.014(3) Uani 1 1 d U
C32 C 0.7332(18) 0.4961(6) 0.6195(5) 0.016(3) Uani 1 1 d .
C33 C 0.823(2) 0.4664(8) 0.6491(5) 0.026(4) Uani 1 1 d .
H33 H 0.9232 0.4716 0.6477 0.031 Uiso 1 1 calc R
C34 C 0.7621(17) 0.4291(7) 0.6804(5) 0.018(3) Uani 1 1 d U
H34 H 0.8236 0.4077 0.6995 0.022 Uiso 1 1 calc R
C35 C 0.5342(19) 0.4518(7) 0.6572(5) 0.024(3) Uani 1 1 d U
H35 H 0.4344 0.4483 0.6600 0.029 Uiso 1 1 calc R
C36 C 0.5888(18) 0.4891(8) 0.6234(5) 0.021(3) Uani 1 1 d .
H36 H 0.5266 0.5090 0.6037 0.025 Uiso 1 1 calc R
C37 C 0.2509(18) 0.0125(7) 0.5368(5) 0.018(3) Uani 1 1 d .
C38 C 0.2501(18) 0.0707(7) 0.5664(5) 0.021(3) Uani 1 1 d .
C39 C 0.3845(19) 0.0968(7) 0.5776(6) 0.022(3) Uani 1 1 d U
H39 H 0.4709 0.0805 0.5668 0.026 Uiso 1 1 calc R
C40 C 0.3812(19) 0.1487(9) 0.6058(6) 0.032(4) Uani 1 1 d .
H40 H 0.4691 0.1668 0.6136 0.039 Uiso 1 1 calc R
C41 C 0.1345(19) 0.1474(8) 0.6089(5) 0.023(4) Uani 1 1 d .
H41 H 0.0482 0.1652 0.6185 0.027 Uiso 1 1 calc R
C42 C 0.1288(19) 0.0962(8) 0.5824(6) 0.031(4) Uani 1 1 d .
H42 H 0.0398 0.0787 0.5751 0.037 Uiso 1 1 calc R
N1 N -0.0812(17) 0.1057(7) 0.7873(5) 0.030(3) Uani 1 1 d .
N2 N -0.2735(14) -0.1745(5) 0.8804(4) 0.015(3) Uani 1 1 d .
N3 N -0.4369(16) -0.0433(8) 1.1795(5) 0.031(3) Uani 1 1 d .
N4 N 0.2786(14) 0.2669(5) 0.8071(4) 0.017(3) Uani 1 1 d .
N5 N 0.6049(15) 0.3617(6) 0.7959(5) 0.023(3) Uani 1 1 d U
N6 N 0.6171(13) 0.4210(6) 0.6858(4) 0.015(3) Uani 1 1 d U
N7 N 0.2624(14) 0.1739(5) 0.6223(4) 0.014(2) Uani 1 1 d U
O1 O -0.1918(12) 0.1400(5) 0.9462(4) 0.022(2) Uani 1 1 d U
O2 O -0.4092(12) 0.1128(5) 0.9212(3) 0.021(2) Uani 1 1 d .
O3 O -0.1770(14) 0.0124(6) 0.9747(4) 0.031(3) Uani 1 1 d U
O4 O -0.4158(11) 0.0017(5) 0.9782(4) 0.020(2) Uani 1 1 d .
O5 O -0.1236(13) 0.0488(5) 1.0617(4) 0.025(3) Uani 1 1 d .
O6 O -0.3344(12) 0.0945(5) 1.0507(3) 0.021(2) Uani 1 1 d .
O7 O -0.0982(11) 0.1794(4) 1.0382(3) 0.018(2) Uani 1 1 d DU
O8 O 0.1063(10) 0.1811(4) 0.9511(3) 0.012(2) Uani 1 1 d U
O9 O 0.3414(11) 0.1915(4) 0.9604(3) 0.012(2) Uani 1 1 d U
O10 O 0.6137(11) 0.2065(4) 0.9959(4) 0.021(2) Uani 1 1 d D
O11 O 0.6914(11) 0.3738(5) 0.9609(3) 0.017(2) Uani 1 1 d U
O12 O 0.8972(11) 0.3349(5) 0.9353(3) 0.018(2) Uani 1 1 d U
O13 O 0.9280(11) 0.5403(5) 0.5790(3) 0.018(2) Uani 1 1 d .
O14 O 0.7077(11) 0.5629(5) 0.5562(3) 0.017(2) Uani 1 1 d U
O15 O 0.3633(12) 0.0013(4) 0.5149(4) 0.022(2) Uani 1 1 d .
O16 O 0.1392(11) -0.0188(4) 0.5365(3) 0.021(2) Uani 1 1 d U
H7A H -0.1099 0.2201 1.0342 0.026 Uiso 1 1 d RD
H7B H -0.1672 0.1630 1.0646 0.026 Uiso 1 1 d RD
H10A H 0.6774 0.1873 1.0124 0.026 Uiso 1 1 d RD
H10B H 0.6247 0.2455 1.0007 0.026 Uiso 1 1 d RD

loop_
_atom_site_aniso_label
_atom_site_aniso_U_11
_atom_site_aniso_U_22
_atom_site_aniso_U_33
_atom_site_aniso_U_23
_atom_site_aniso_U_13
_atom_site_aniso_U_12
C43 0.24(6) 0.07(2) 0.13(4) -0.02(2) 0.04(4) 0.01(3)
C44 0.33(8) 0.09(3) 0.06(2) 0.020(19) 0.08(4) 0.05(4)
C45 0.07(2) 0.061(18) 0.17(4) 0.02(2) 0.03(3) 0.026(17)
C46 0.033(16) 0.31(7) 0.06(2) -0.06(3) -0.029(17) 0.02(3)
C47 0.036(18) 0.21(5) 0.11(3) 0.07(4) 0.02(2) 0.05(3)
C48 0.12(3) 0.07(2) 0.16(4) 0.06(3) 0.11(3) 0.02(2)
Pr1 0.0120(4) 0.0125(3) 0.0031(4) -0.0003(3) -0.0008(3) -0.0006(3)
Pr2 0.0129(4) 0.0142(4) 0.0034(3) -0.0023(3) -0.0001(3) 0.0000(3)
Cu1 0.0368(14) 0.0281(11) 0.0047(10) 0.0058(8) 0.0029(10) -0.0045(10)
Cu2 0.0313(13) 0.0235(11) 0.0062(10) 0.0016(8) 0.0011(10) 0.0042(10)
Cu3 0.0302(13) 0.0134(10) 0.0079(9) 0.0012(8) 0.0024(9) 0.0003(9)
Cu4 0.071(2) 0.0290(13) 0.0252(13) 0.0070(11) -0.0004(15) 0.0044(14)
Cu5 0.0404(15) 0.0608(17) 0.0146(12) -0.0139(11) 0.0029(12) -0.0044(14)
I1 0.0218(5) 0.0223(5) 0.0076(4) -0.0012(3) 0.0023(4) 0.0018(4)
I2 0.0387(6) 0.0210(4) 0.0157(5) 0.0039(4) 0.0067(5) 0.0074(4)
I3 0.0221(6) 0.0377(6) 0.0135(5) -0.0026(4) 0.0032(4) 0.0000(4)
I4 0.0382(7) 0.0269(5) 0.0359(6) 0.0068(5) -0.0039(5) -0.0002(5)
C1 0.011(3) 0.011(3) 0.011(3) -0.0002(10) 0.0000(10) -0.0001(10)
C2 0.019(6) 0.013(6) 0.007(6) -0.004(5) 0.006(5) -0.003(5)
C3 0.017(8) 0.045(10) 0.016(8) -0.014(8) 0.002(7) -0.004(7)
C4 0.026(9) 0.058(11) 0.010(8) -0.010(7) 0.005(7) -0.012(9)
C5 0.046(11) 0.045(11) 0.017(9) -0.020(7) 0.013(8) -0.031(9)
C6 0.031(9) 0.029(9) 0.021(9) -0.006(7) -0.005(8) -0.010(7)
C7 0.018(8) 0.016(7) 0.019(8) 0.001(6) 0.002(7) -0.011(6)
C8 0.029(9) 0.014(7) 0.011(7) -0.004(6) 0.005(7) -0.009(6)
C9 0.021(8) 0.026(8) 0.013(7) -0.009(6) 0.004(7) -0.010(7)
C10 0.027(9) 0.030(9) 0.034(10) -0.021(8) 0.007(8) -0.007(8)
C11 0.025(8) 0.016(7) 0.016(8) 0.001(6) 0.004(7) -0.012(6)
C12 0.021(8) 0.023(8) 0.023(8) -0.009(7) 0.009(7) -0.001(7)
C13 0.013(3) 0.013(3) 0.013(3) -0.0005(10) 0.0003(10) -0.0001(10)
C14 0.020(3) 0.020(3) 0.020(3) 0.0001(10) 0.0001(10) -0.0003(10)
C15 0.047(8) 0.036(7) 0.013(6) 0.002(6) 0.010(7) 0.002(7)
C16 0.059(14) 0.047(11) 0.016(9) -0.009(8) 0.002(9) 0.007(10)
C17 0.030(9) 0.040(9) 0.019(8) 0.007(7) 0.013(8) 0.006(8)
C18 0.030(9) 0.026(8) 0.018(8) 0.011(6) 0.006(7) 0.004(7)
C19 0.010(3) 0.010(3) 0.010(3) -0.0001(10) -0.0002(10) 0.0003(10)
C20 0.016(7) 0.015(7) 0.018(7) 0.002(6) -0.007(7) 0.005(6)
C21 0.022(9) 0.020(7) 0.013(8) -0.004(6) 0.001(7) 0.006(6)
C22 0.023(8) 0.029(9) 0.010(7) -0.002(6) -0.006(7) 0.006(7)
C23 0.033(9) 0.020(7) 0.012(8) -0.003(6) 0.007(7) 0.002(7)
C24 0.016(8) 0.025(8) 0.011(7) -0.001(6) 0.003(6) 0.011(6)
C25 0.014(3) 0.014(3) 0.013(3) 0.0001(10) 0.0003(10) 0.0001(10)
C26 0.024(8) 0.025(8) 0.006(7) 0.000(6) 0.000(6) 0.001(7)
C27 0.027(9) 0.039(9) 0.012(8) -0.007(7) 0.005(7) 0.008(8)
C28 0.024(4) 0.024(4) 0.024(4) -0.0004(10) 0.0002(10) 0.0001(10)
C29 0.042(8) 0.043(8) 0.018(7) -0.004(6) 0.011(6) 0.018(7)
C30 0.032(4) 0.032(4) 0.031(4) -0.0002(10) -0.0001(10) 0.0004(10)
C31 0.028(7) 0.010(5) 0.004(6) -0.001(5) 0.001(5) 0.001(5)
C32 0.027(9) 0.010(6) 0.011(7) 0.001(5) 0.003(7) 0.007(6)
C33 0.026(9) 0.043(10) 0.008(7) -0.001(7) 0.004(7) 0.001(8)
C34 0.018(3) 0.018(3) 0.018(3) 0.0004(10) 0.0002(10) 0.0003(10)
C35 0.024(4) 0.024(3) 0.024(4) 0.0003(10) -0.0001(10) -0.0003(10)
C36 0.022(9) 0.034(9) 0.008(7) 0.006(6) 0.003(7) -0.005(7)
C37 0.022(8) 0.016(7) 0.017(7) -0.001(6) -0.005(7) 0.002(6)
C38 0.022(8) 0.021(8) 0.018(8) -0.003(6) -0.014(7) 0.001(6)
C39 0.022(4) 0.022(4) 0.022(4) -0.0005(10) 0.0002(10) 0.0001(10)
C40 0.017(8) 0.043(10) 0.038(11) -0.015(9) 0.004(8) -0.009(8)
C41 0.027(9) 0.024(8) 0.017(8) -0.013(7) 0.006(7) 0.005(7)
C42 0.022(9) 0.030(9) 0.040(11) -0.007(8) -0.011(8) -0.003(7)
N1 0.031(8) 0.042(8) 0.016(7) -0.004(6) -0.002(6) -0.010(7)
N2 0.019(7) 0.012(6) 0.015(6) -0.002(5) -0.001(6) -0.004(5)
N3 0.019(7) 0.055(9) 0.019(7) -0.006(7) -0.002(6) -0.004(7)
N4 0.024(7) 0.010(5) 0.016(6) -0.001(5) 0.009(6) -0.001(5)
N5 0.023(3) 0.023(3) 0.022(3) 0.0001(10) -0.0002(10) 0.0001(10)
N6 0.015(3) 0.015(3) 0.014(3) 0.0002(10) -0.0001(10) 0.0000(10)
N7 0.014(3) 0.014(3) 0.013(3) -0.0003(10) 0.0000(10) 0.0000(10)
O1 0.022(3) 0.023(3) 0.022(3) 0.0000(10) -0.0004(10) 0.0005(10)
O2 0.029(6) 0.025(5) 0.010(5) -0.002(4) -0.007(5) -0.002(5)
O3 0.030(3) 0.030(3) 0.031(3) -0.0012(10) 0.0001(10) -0.0007(10)
O4 0.013(5) 0.018(5) 0.029(6) -0.015(4) 0.006(5) 0.004(4)
O5 0.031(6) 0.033(6) 0.012(5) 0.006(5) -0.008(5) -0.006(5)
O6 0.023(6) 0.031(6) 0.009(5) 0.005(4) -0.007(5) 0.003(5)
O7 0.018(2) 0.018(2) 0.018(2) -0.0003(10) 0.0011(10) 0.0007(10)
O8 0.012(2) 0.012(2) 0.012(2) 0.0007(10) 0.0000(10) -0.0006(10)
O9 0.012(2) 0.013(2) 0.012(2) 0.0003(10) 0.0001(10) 0.0003(10)
O10 0.020(5) 0.014(5) 0.029(6) -0.002(5) -0.007(5) -0.008(4)
O11 0.017(2) 0.017(2) 0.017(2) -0.0008(10) 0.0006(10) 0.0002(10)
O12 0.018(2) 0.018(2) 0.018(2) -0.0005(10) -0.0003(10) 0.0001(10)
O13 0.017(6) 0.027(5) 0.010(5) 0.003(4) 0.003(4) 0.005(4)
O14 0.017(2) 0.017(2) 0.017(2) 0.0001(10) -0.0004(10) 0.0006(10)
O15 0.025(6) 0.014(5) 0.027(6) -0.006(4) 0.014(5) 0.007(4)
O16 0.021(2) 0.022(2) 0.021(2) -0.0007(10) -0.0004(10) 0.0000(10)

loop_
_atom_type_symbol
_atom_type_description
_atom_type_scat_dispersion_real
_atom_type_scat_dispersion_imag
_atom_type_scat_source
C C 0.0181 0.0091 'International Tables Vol C Tables 4.2.6.8 and 6.1.1.4'
H H 0.0000 0.0000 'International Tables Vol C Tables 4.2.6.8 and 6.1.1.4'
N N 0.0311 0.0180 'International Tables Vol C Tables 4.2.6.8 and 6.1.1.4'
O O 0.0492 0.0322 'International Tables Vol C Tables 4.2.6.8 and 6.1.1.4'
Cu Cu -1.9646 0.5888 'International Tables Vol C Tables 4.2.6.8 and 6.1.1.4'
I I -0.3257 6.8362 'International Tables Vol C Tables 4.2.6.8 and 6.1.1.4'
Pr Pr -2.4164 10.2820 'International Tables Vol C Tables 4.2.6.8 and 6.1.1.4'

loop_
_geom_angle_atom_site_label_1
_geom_angle_atom_site_label_2
_geom_angle_atom_site_label_3
_geom_angle
_geom_angle_site_symmetry_1
_geom_angle_site_symmetry_3
C44 C43 C48 120.0 . .
C45 C44 C43 120.0 . .
C44 C45 C46 120.0 . .
C47 C46 C45 120.0 . .
C46 C47 C48 120.0 . .
C47 C48 C43 120.0 . .
O3 Pr1 O15 83.4(4) . 2
O3 Pr1 O11 150.1(4) . 4_457
O15 Pr1 O11 72.5(3) 2 4_457
O3 Pr1 O13 73.3(4) . 3_646
O15 Pr1 O13 77.1(4) 2 3_646
O11 Pr1 O13 116.5(4) 4_457 3_646
O3 Pr1 O1 72.1(4) . .
O15 Pr1 O1 152.5(4) 2 .
O11 Pr1 O1 134.6(3) 4_457 .
O13 Pr1 O1 83.9(4) 3_646 .
O3 Pr1 O5 69.5(4) . .
O15 Pr1 O5 74.4(4) 2 .
O11 Pr1 O5 86.9(4) 4_457 .
O13 Pr1 O5 135.0(4) 3_646 .
O1 Pr1 O5 107.2(4) . .
O3 Pr1 O8 134.4(4) . .
O15 Pr1 O8 123.3(4) 2 .
O11 Pr1 O8 74.9(3) 4_457 .
O13 Pr1 O8 77.8(3) 3_646 .
O1 Pr1 O8 70.4(3) . .
O5 Pr1 O8 147.2(3) . .
O3 Pr1 O7 113.8(4) . .
O15 Pr1 O7 129.0(4) 2 .
O11 Pr1 O7 71.5(3) 4_457 .
O13 Pr1 O7 152.5(3) 3_646 .
O1 Pr1 O7 74.1(3) . .
O5 Pr1 O7 68.9(3) . .
O8 Pr1 O7 79.4(3) . .
O16 Pr2 O14 77.4(3) 2 3_646
O16 Pr2 O9 125.9(3) 2 .
O14 Pr2 O9 70.2(3) 3_646 .
O16 Pr2 O6 84.5(3) 2 1_655
O14 Pr2 O6 154.8(3) 3_646 1_655
O9 Pr2 O6 135.0(3) . 1_655
O16 Pr2 O4 68.5(3) 2 1_655
O14 Pr2 O4 80.7(4) 3_646 1_655
O9 Pr2 O4 141.3(3) . 1_655
O6 Pr2 O4 76.4(4) 1_655 1_655
O16 Pr2 O2 134.7(3) 2 1_655
O14 Pr2 O2 75.4(4) 3_646 1_655
O9 Pr2 O2 76.4(3) . 1_655
O6 Pr2 O2 106.7(4) 1_655 1_655
O4 Pr2 O2 71.8(4) 1_655 1_655
O16 Pr2 O12 81.5(3) 2 4_457
O14 Pr2 O12 122.0(3) 3_646 4_457
O9 Pr2 O12 80.6(3) . 4_457
O6 Pr2 O12 71.4(3) 1_655 4_457
O4 Pr2 O12 137.7(4) 1_655 4_457
O2 Pr2 O12 143.8(3) 1_655 4_457
O16 Pr2 O10 149.0(3) 2 .
O14 Pr2 O10 130.8(3) 3_646 .
O9 Pr2 O10 66.5(3) . .
O6 Pr2 O10 71.7(3) 1_655 .
O4 Pr2 O10 122.1(3) 1_655 .
O2 Pr2 O10 72.9(4) 1_655 .
O12 Pr2 O10 72.4(3) 4_457 .
O16 Pr2 O11 61.5(3) 2 4_457
O14 Pr2 O11 75.7(3) 3_646 4_457
O9 Pr2 O11 69.1(3) . 4_457
O6 Pr2 O11 110.7(3) 1_655 4_457
O4 Pr2 O11 128.0(3) 1_655 4_457
O2 Pr2 O11 140.8(3) 1_655 4_457
O12 Pr2 O11 46.9(3) 4_457 4_457
O10 Pr2 O11 108.2(3) . 4_457
N5 Cu1 N6 126.4(5) . .
N5 Cu1 I2 108.0(4) . .
N6 Cu1 I2 105.0(4) . .
N5 Cu1 Cu2 98.6(4) . .
N6 Cu1 Cu2 135.0(4) . .
I2 Cu1 Cu2 56.00(7) . .
N5 Cu1 I1 102.1(4) . .
N6 Cu1 I1 105.9(4) . .
I2 Cu1 I1 108.67(9) . .
Cu2 Cu1 I1 56.54(7) . .
N4 Cu2 I2 108.1(3) . .
N4 Cu2 I1 108.8(4) . .
I2 Cu2 I1 120.90(9) . .
N4 Cu2 Cu3 140.9(3) . .
I2 Cu2 Cu3 108.97(9) . .
I1 Cu2 Cu3 60.62(7) . .
N4 Cu2 Cu4 86.1(3) . .
I2 Cu2 Cu4 159.26(12) . .
I1 Cu2 Cu4 65.52(9) . .
Cu3 Cu2 Cu4 54.91(8) . .
N4 Cu2 Cu1 107.2(4) . .
I2 Cu2 Cu1 61.87(8) . .
I1 Cu2 Cu1 64.00(8) . .
Cu3 Cu2 Cu1 100.87(10) . .
Cu4 Cu2 Cu1 129.43(13) . .
N4 Cu2 I3 99.7(4) . .
I2 Cu2 I3 105.92(9) . .
I1 Cu2 I3 111.33(8) . .
Cu3 Cu2 I3 58.18(7) . .
Cu4 Cu2 I3 55.61(9) . .
Cu1 Cu2 I3 152.77(10) . .
N2 Cu3 N7 106.5(5) 3_556 .
N2 Cu3 Cu4 170.2(4) 3_556 .
N7 Cu3 Cu4 83.2(3) . .
N2 Cu3 Cu2 107.2(3) 3_556 .
N7 Cu3 Cu2 146.0(3) . .
Cu4 Cu3 Cu2 63.15(9) . .
N2 Cu3 I3 115.5(4) 3_556 .
N7 Cu3 I3 104.5(4) . .
Cu4 Cu3 I3 60.07(10) . .
Cu2 Cu3 I3 64.19(7) . .
N2 Cu3 I1 109.0(4) 3_556 .
N7 Cu3 I1 104.8(4) . .
Cu4 Cu3 I1 68.12(10) . .
Cu2 Cu3 I1 59.37(7) . .
I3 Cu3 I1 115.43(8) . .
I4 Cu4 Cu3 144.65(14) . .
I4 Cu4 I3 135.59(15) . .
Cu3 Cu4 I3 64.00(9) . .
I4 Cu4 Cu2 146.74(14) . .
Cu3 Cu4 Cu2 61.94(9) . .
I3 Cu4 Cu2 65.07(8) . .
I4 Cu4 Cu5 59.15(9) . .
Cu3 Cu4 Cu5 123.33(15) . .
I3 Cu4 Cu5 76.61(12) . .
Cu2 Cu4 Cu5 133.16(15) . .
I4 Cu4 I1 112.78(13) . .
Cu3 Cu4 I1 59.39(9) . .
I3 Cu4 I1 111.63(9) . .
Cu2 Cu4 I1 56.46(8) . .
Cu5 Cu4 I1 170.35(13) . .
N1 Cu5 N3 125.1(6) . 2_454
N1 Cu5 I4 114.8(5) . .
N3 Cu5 I4 113.2(5) 2_454 .
N1 Cu5 Cu4 109.2(4) . .
N3 Cu5 Cu4 120.4(4) 2_454 .
I4 Cu5 Cu4 52.82(9) . .
Cu2 I1 Cu3 60.01(7) . .
Cu2 I1 Cu1 59.47(7) . .
Cu3 I1 Cu1 97.50(7) . .
Cu2 I1 Cu4 58.01(8) . .
Cu3 I1 Cu4 52.49(7) . .
Cu1 I1 Cu4 117.41(8) . .
Cu2 I2 Cu1 62.12(8) . .
Cu4 I3 Cu3 55.93(8) . .
Cu4 I3 Cu2 59.32(8) . .
Cu3 I3 Cu2 57.63(7) . .
Cu4 I4 Cu5 68.02(11) . .
O1 C1 O2 123.9(13) . .
O1 C1 C2 119.0(13) . .
O2 C1 C2 117.0(12) . .
C6 C2 C3 120.2(14) . .
C6 C2 C1 122.1(14) . .
C3 C2 C1 117.7(13) . .
C2 C3 C4 117.4(15) . .
N1 C4 C3 125.5(16) . .
N1 C5 C6 124.4(16) . .
C2 C6 C5 116.9(16) . .
O4 C7 O3 126.9(14) . .
O4 C7 C8 116.4(13) . .
O3 C7 C8 116.5(14) . .
C9 C8 C12 116.0(13) . .
C9 C8 C7 120.9(13) . .
C12 C8 C7 122.9(14) . .
C10 C9 C8 121.3(15) . .
N2 C10 C9 121.8(16) . .
N2 C11 C12 123.1(14) . .
C11 C12 C8 119.7(15) . .
O5 C13 O6 127.9(14) . .
O5 C13 C14 117.1(13) . .
O6 C13 C14 114.9(13) . .
C15 C14 C18 118.9(16) . .
C15 C14 C13 121.2(15) . .
C18 C14 C13 119.8(14) . .
C14 C15 C16 119.1(19) . .
N3 C16 C15 120.0(19) . .
N3 C17 C18 122.3(17) . .
C17 C18 C14 118.4(15) . .
O9 C19 O8 126.3(13) . .
O9 C19 C20 115.3(13) . .
O8 C19 C20 118.4(13) . .
C21 C20 C24 119.2(14) . .
C21 C20 C19 119.9(13) . .
C24 C20 C19 120.8(14) . .
C22 C21 C20 117.6(15) . .
N4 C22 C21 123.6(15) . .
N4 C23 C24 124.8(16) . .
C23 C24 C20 117.0(15) . .
O12 C25 O11 122.6(13) . .
O12 C25 C26 118.0(13) . .
O11 C25 C26 119.2(13) . .
C30 C26 C27 118.5(15) . .
C30 C26 C25 118.3(14) . .
C27 C26 C25 123.0(14) . .
C28 C27 C26 119.8(16) . .
C27 C28 N5 123.7(16) . .
N5 C29 C30 125.8(17) . .
C26 C30 C29 117.6(17) . .
O13 C31 O14 123.2(13) . .
O13 C31 C32 118.7(13) . .
O14 C31 C32 118.0(14) . .
C36 C32 C33 119.5(14) . .
C36 C32 C31 120.1(14) . .
C33 C32 C31 120.4(15) . .
C34 C33 C32 117.9(16) . .
N6 C34 C33 124.7(15) . .
N6 C35 C36 123.5(16) . .
C32 C36 C35 119.1(16) . .
O16 C37 O15 126.1(13) . .
O16 C37 C38 116.0(14) . .
O15 C37 C38 117.9(14) . .
C42 C38 C39 119.8(14) . .
C42 C38 C37 123.0(15) . .
C39 C38 C37 117.2(14) . .
C38 C39 C40 116.1(15) . .
N7 C40 C39 124.8(16) . .
N7 C41 C42 122.6(16) . .
C38 C42 C41 120.5(16) . .
C5 N1 C4 115.0(15) . .
C5 N1 Cu5 123.9(11) . .
C4 N1 Cu5 121.1(12) . .
C11 N2 C10 118.1(13) . .
C11 N2 Cu3 120.1(10) . 3_546
C10 N2 Cu3 121.8(11) . 3_546
C16 N3 C17 121.0(17) . .
C16 N3 Cu5 119.8(14) . 2_455
C17 N3 Cu5 119.0(12) . 2_455
C23 N4 C22 117.6(14) . .
C23 N4 Cu2 120.1(11) . .
C22 N4 Cu2 122.1(10) . .
C29 N5 C28 114.3(15) . .
C29 N5 Cu1 120.5(12) . .
C28 N5 Cu1 125.1(11) . .
C35 N6 C34 115.2(13) . .
C35 N6 Cu1 120.3(11) . .
C34 N6 Cu1 124.4(10) . .
C40 N7 C41 116.0(12) . .
C40 N7 Cu3 122.3(11) . .
C41 N7 Cu3 121.5(10) . .
C1 O1 Pr1 137.3(9) . .
C1 O2 Pr2 123.6(9) . 1_455
C7 O3 Pr1 164.0(11) . .
C7 O4 Pr2 135.1(9) . 1_455
C13 O5 Pr1 123.2(10) . .
C13 O6 Pr2 145.5(10) . 1_455
C19 O8 Pr1 134.6(8) . .
C19 O9 Pr2 133.3(8) . .
C25 O11 Pr1 166.6(10) . 4_557
C25 O11 Pr2 84.0(8) . 4_557
Pr1 O11 Pr2 109.2(4) 4_557 4_557
C25 O12 Pr2 101.9(9) . 4_557
C31 O13 Pr1 112.1(9) . 3_656
C31 O14 Pr2 173.7(9) . 3_656
C37 O15 Pr1 138.2(9) . 2_554
C37 O16 Pr2 139.7(10) . 2_554

loop_
_geom_bond_atom_site_label_1
_geom_bond_atom_site_label_2
_geom_bond_distance
_geom_bond_site_symmetry_2
C43 C44 1.3900 .
C43 C48 1.3900 .
C44 C45 1.3900 .
C45 C46 1.3900 .
C46 C47 1.3900 .
C47 C48 1.3900 .
Pr1 O3 2.348(12) .
Pr1 O15 2.403(9) 2
Pr1 O11 2.425(10) 4_457
Pr1 O13 2.476(10) 3_646
Pr1 O1 2.491(11) .
Pr1 O5 2.541(11) .
Pr1 O8 2.532(9) .
Pr1 O7 2.549(10) .
Pr2 O16 2.408(10) 2
Pr2 O14 2.437(10) 3_646
Pr2 O9 2.466(9) .
Pr2 O6 2.463(10) 1_655
Pr2 O4 2.465(9) 1_655
Pr2 O2 2.524(11) 1_655
Pr2 O12 2.557(10) 4_457
Pr2 O10 2.560(9) .
Pr2 O11 2.936(10) 4_457
Cu1 N5 1.990(14) .
Cu1 N6 2.006(12) .
Cu1 I2 2.733(3) .
Cu1 Cu2 2.739(3) .
Cu1 I1 2.859(2) .
Cu2 N4 2.045(13) .
Cu2 I2 2.569(2) .
Cu2 I1 2.653(2) .
Cu2 Cu3 2.670(3) .
Cu2 Cu4 2.700(3) .
Cu2 I3 2.847(3) .
Cu3 N2 2.010(12) 3_556
Cu3 N7 2.015(12) .
Cu3 Cu4 2.476(3) .
Cu3 I3 2.687(2) .
Cu3 I1 2.687(3) .
Cu4 I4 2.452(3) .
Cu4 I3 2.591(3) .
Cu4 Cu5 2.854(5) .
Cu4 I1 2.897(4) .
Cu5 N1 1.974(15) .
Cu5 N3 2.003(15) 2_454
Cu5 I4 2.642(3) .
C1 O1 1.226(18) .
C1 O2 1.293(19) .
C1 C2 1.525(19) .
C2 C6 1.38(2) .
C2 C3 1.38(2) .
C3 C4 1.39(2) .
C4 N1 1.30(2) .
C5 N1 1.38(2) .
C5 C6 1.38(2) .
C7 O4 1.23(2) .
C7 O3 1.25(2) .
C7 C8 1.50(2) .
C8 C9 1.39(2) .
C8 C12 1.40(2) .
C9 C10 1.36(2) .
C10 N2 1.35(2) .
C11 N2 1.33(2) .
C11 C12 1.37(2) .
C13 O5 1.20(2) .
C13 O6 1.258(18) .
C13 C14 1.54(2) .
C14 C15 1.36(3) .
C14 C18 1.42(2) .
C15 C16 1.47(3) .
C16 N3 1.31(3) .
C17 N3 1.34(2) .
C17 C18 1.39(2) .
C19 O9 1.237(18) .
C19 O8 1.233(18) .
C19 C20 1.52(2) .
C20 C21 1.39(2) .
C20 C24 1.41(2) .
C21 C22 1.37(2) .
C22 N4 1.35(2) .
C23 N4 1.31(2) .
C23 C24 1.37(2) .
C25 O12 1.258(19) .
C25 O11 1.265(18) .
C25 C26 1.53(2) .
C26 C30 1.40(2) .
C26 C27 1.38(2) .
C27 C28 1.36(2) .
C28 N5 1.38(2) .
C29 N5 1.35(2) .
C29 C30 1.37(3) .
C31 O13 1.23(2) .
C31 O14 1.272(18) .
C31 C32 1.52(2) .
C32 C36 1.35(2) .
C32 C33 1.38(2) .
C33 C34 1.36(2) .
C34 N6 1.36(2) .
C35 N6 1.33(2) .
C35 C36 1.39(2) .
C37 O16 1.229(19) .
C37 O15 1.25(2) .
C37 C38 1.53(2) .
C38 C42 1.34(3) .
C38 C39 1.40(2) .
C39 C40 1.40(3) .
C40 N7 1.32(2) .
C41 N7 1.37(2) .
C41 C42 1.35(2) .
N2 Cu3 2.010(12) 3_546
N3 Cu5 2.003(15) 2_455
O2 Pr2 2.524(11) 1_455
O4 Pr2 2.465(9) 1_455
O6 Pr2 2.463(10) 1_455
O11 Pr1 2.425(10) 4_557
O11 Pr2 2.936(10) 4_557
O12 Pr2 2.557(10) 4_557
O13 Pr1 2.476(10) 3_656
O14 Pr2 2.437(10) 3_656
O15 Pr1 2.403(9) 2_554
O16 Pr2 2.408(10) 2_554
